data_1549688
loop_
_publ_author_name
'Umetani, Masataka'
'Tanaka, Takayuki'
'Osuka, Atsuhiro'

_publ_section_title
;
 Conjugated double helices via self-dimerization of
 \a,\a&#x2019;-Dianilinotripyrrins
;
_journal_name_full 'Chemical Science'
_journal_paper_doi 10.1039/C8SC02739K
_journal_year 2018
_chemical_formula_moiety '2(C40 H33 N5 O2), C H Cl3'
_chemical_formula_sum 'C81 H67 Cl3 N10 O4'
_chemical_formula_weight 1350.80
_chemical_name_common 1,14-bis(p-methoxyanilino)-5,10-diphenyltripyrrin
_chemical_name_systematic 1,14-bis(p-methoxyanilino)-5,10-diphenyltripyrrin
_space_group_crystal_system triclinic
_space_group_IT_number 2
_space_group_name_Hall '-P 1'
_space_group_name_H-M_alt 'P -1'
_symmetry_space_group_name_Hall '-P 1'
_symmetry_space_group_name_H-M 'P -1'
_atom_sites_solution_hydrogens geom
_audit_creation_method SHELXL-2014/7
_audit_update_record
;
2018-06-18 deposited with the CCDC.
2018-07-17 downloaded from the CCDC.
;
_cell_angle_alpha 90.453(4)
_cell_angle_beta 101.803(5)
_cell_angle_gamma 113.116(5)
_cell_formula_units_Z 2
_cell_length_a 14.7058(8)
_cell_length_b 15.4490(7)
_cell_length_c 16.6352(9)
_cell_measurement_reflns_used 1740
_cell_measurement_temperature 93(2)
_cell_measurement_theta_max 68.3
_cell_measurement_theta_min 28.8
_cell_volume 3386.0(3)
_computing_structure_refinement 'SHELXL-2014/7 (Sheldrick, 2014)'
_diffrn_ambient_temperature 93(2)
_diffrn_detector_area_resol_mean 5.8140
_diffrn_measured_fraction_theta_full 0.965
_diffrn_measured_fraction_theta_max 0.965
_diffrn_measurement_device_type 'Rigaku XtaLAB P200'
_diffrn_measurement_method \w
_diffrn_radiation_type CuK\a
_diffrn_radiation_wavelength 1.54184
_diffrn_reflns_av_R_equivalents 0.0855
_diffrn_reflns_av_unetI/netI 0.0831
_diffrn_reflns_Laue_measured_fraction_full 0.965
_diffrn_reflns_Laue_measured_fraction_max 0.965
_diffrn_reflns_limit_h_max 15
_diffrn_reflns_limit_h_min -16
_diffrn_reflns_limit_k_max 17
_diffrn_reflns_limit_k_min -17
_diffrn_reflns_limit_l_max 19
_diffrn_reflns_limit_l_min -19
_diffrn_reflns_number 39644
_diffrn_reflns_point_group_measured_fraction_full 0.965
_diffrn_reflns_point_group_measured_fraction_max 0.965
_diffrn_reflns_theta_full 62.999
_diffrn_reflns_theta_max 62.999
_diffrn_reflns_theta_min 2.727
_exptl_absorpt_coefficient_mu 1.712
_exptl_absorpt_correction_T_max 0.983
_exptl_absorpt_correction_T_min 0.960
_exptl_absorpt_correction_type multi-scan
_exptl_absorpt_process_details 'REQAB (Rigaku, 1998)'
_exptl_crystal_colour Blue
_exptl_crystal_density_diffrn 1.325
_exptl_crystal_description Prism
_exptl_crystal_F_000 1412
_exptl_crystal_recrystallization_method 'Vapour deposition'
_exptl_crystal_size_max 0.08
_exptl_crystal_size_mid 0.02
_exptl_crystal_size_min 0.01
_refine_diff_density_max 2.023
_refine_diff_density_min -0.657
_refine_diff_density_rms 0.165
_refine_ls_extinction_method none
_refine_ls_goodness_of_fit_ref 1.111
_refine_ls_hydrogen_treatment constr
_refine_ls_matrix_type full
_refine_ls_number_parameters 887
_refine_ls_number_reflns 10547
_refine_ls_number_restraints 0
_refine_ls_restrained_S_all 1.111
_refine_ls_R_factor_all 0.1974
_refine_ls_R_factor_gt 0.1689
_refine_ls_shift/su_max 0.000
_refine_ls_shift/su_mean 0.000
_refine_ls_structure_factor_coef Fsqd
_refine_ls_weighting_details 'w=1/[\s^2^(Fo^2^)+(0.1268P)^2^+82.1850P] where P=(Fo^2^+2Fc^2^)/3'
_refine_ls_weighting_scheme calc
_refine_ls_wR_factor_gt 0.4201
_refine_ls_wR_factor_ref 0.4370
_reflns_Friedel_coverage 0.000
_reflns_number_gt 7629
_reflns_number_total 10547
_reflns_threshold_expression 'I > 2\s(I)'
_cod_data_source_file c8sc02739k2.cif
_cod_data_source_block 170508umetani
_cod_database_code 1549688
_shelx_shelxl_version_number 2014/7
_shelx_space_group_comment
;
The symmetry employed for this shelxl refinement is uniquely defined
by the following loop, which should always be used as a source of
symmetry information in preference to the above space-group names.
They are only intended as comments.
;

loop_
_space_group_symop_operation_xyz
'x, y, z'
'-x, -y, -z'

loop_
_atom_site_label
_atom_site_type_symbol
_atom_site_fract_x
_atom_site_fract_y
_atom_site_fract_z
_atom_site_U_iso_or_equiv
_atom_site_adp_type
_atom_site_occupancy
_atom_site_site_symmetry_order
_atom_site_calc_flag
_atom_site_refinement_flags_posn
_atom_site_refinement_flags_adp
Cl1 Cl 0.8730(3) 0.4779(2) 0.2074(2) 0.0502(9) Uani 1 1 d . .
Cl2 Cl 1.0469(3) 0.6254(3) 0.1659(2) 0.0585(10) Uani 1 1 d . .
Cl3 Cl 1.0697(4) 0.5469(4) 0.3224(3) 0.0781(14) Uani 1 1 d . .
O1 O 0.6216(7) 0.3959(5) 0.7458(5) 0.0318(19) Uani 1 1 d . .
N1 N 0.6216(6) 0.3225(6) 0.2207(5) 0.0196(19) Uani 1 1 d . .
N2 N 0.6662(7) 0.2447(6) 0.3706(5) 0.0212(19) Uani 1 1 d . .
H1 H 0.6100 0.2232 0.3318 0.025 Uiso 1 1 calc R U
O2 O 0.3750(7) 0.3021(5) -0.2434(5) 0.0305(19) Uani 1 1 d . .
N3 N 0.3256(7) 0.1205(6) 0.1255(5) 0.023(2) Uani 1 1 d . .
H2 H 0.3800 0.1370 0.1659 0.027 Uiso 1 1 calc R U
N4 N 0.6752(7) 0.1635(6) 0.2006(6) 0.024(2) Uani 1 1 d . .
H3 H 0.6657 0.2156 0.2073 0.029 Uiso 1 1 calc R U
N5 N 0.5034(7) 0.0901(6) 0.1397(5) 0.0214(19) Uani 1 1 d . .
O3 O 1.0819(7) 0.2202(6) 0.2981(5) 0.039(2) Uani 1 1 d . .
C9 C 0.5748(8) 0.3403(7) 0.1506(6) 0.020(2) Uani 1 1 d . .
N6 N 0.3129(7) 0.0275(6) 0.2995(6) 0.027(2) Uani 1 1 d . .
H4 H 0.3207 0.0855 0.2894 0.033 Uiso 1 1 calc R U
N10 N 0.3752(7) 0.2298(6) 0.2802(6) 0.026(2) Uani 1 1 d . .
C12 C 0.6213(9) 0.4727(7) 0.2318(6) 0.023(2) Uani 1 1 d . .
H5 H 0.6324 0.5337 0.2544 0.028 Uiso 1 1 calc R U
C13 C 0.4240(9) 0.3763(7) 0.3510(7) 0.025(2) Uani 1 1 d . .
H6 H 0.4543 0.4258 0.3947 0.030 Uiso 1 1 calc R U
C14 C 0.5869(9) 0.2718(7) 0.5441(7) 0.025(2) Uani 1 1 d . .
H7 H 0.6151 0.2365 0.5181 0.030 Uiso 1 1 calc R U
C15 C 0.4837(9) -0.0660(8) 0.1411(6) 0.024(2) Uani 1 1 d . .
H8 H 0.4526 -0.1332 0.1339 0.029 Uiso 1 1 calc R U
O4 O -0.0833(7) -0.2457(6) 0.2486(6) 0.038(2) Uani 1 1 d . .
N7 N 0.4871(7) 0.0801(6) 0.3558(5) 0.024(2) Uani 1 1 d . .
C18 C 0.7952(9) 0.2496(7) 0.4686(7) 0.026(3) Uani 1 1 d . .
H9 H 0.8401 0.2312 0.5069 0.032 Uiso 1 1 calc R U
C19 C 0.6527(9) 0.4055(7) 0.2753(7) 0.024(2) Uani 1 1 d . .
C20 C 0.6286(9) 0.3070(8) 0.6278(7) 0.025(2) Uani 1 1 d . .
H10 H 0.6842 0.2958 0.6586 0.031 Uiso 1 1 calc R U
C21 C 0.4901(9) 0.3698(7) -0.1184(7) 0.025(2) Uani 1 1 d . .
H11 H 0.5164 0.4270 -0.1432 0.030 Uiso 1 1 calc R U
C22 C 0.3988(9) 0.0128(7) 0.3271(7) 0.024(2) Uani 1 1 d . .
N8 N 0.5321(7) 0.2727(6) 0.0841(5) 0.023(2) Uani 1 1 d . .
H12 H 0.5287 0.2157 0.0939 0.028 Uiso 1 1 calc R U
C24 C 0.4015(9) -0.0822(7) 0.3266(7) 0.026(3) Uani 1 1 d . .
H13 H 0.3465 -0.1419 0.3090 0.032 Uiso 1 1 calc R U
C25 C 0.3141(11) 0.2175(8) -0.2979(7) 0.035(3) Uani 1 1 d . .
H14 H 0.3457 0.1720 -0.2890 0.053 Uiso 1 1 calc R U
H15 H 0.3089 0.2328 -0.3552 0.053 Uiso 1 1 calc R U
H16 H 0.2461 0.1897 -0.2865 0.053 Uiso 1 1 calc R U
C26 C 0.8079(9) 0.3428(7) 0.4562(6) 0.024(2) Uani 1 1 d . .
H17 H 0.8623 0.3986 0.4845 0.029 Uiso 1 1 calc R U
C27 C 0.9795(8) 0.2002(8) 0.2687(7) 0.029(3) Uani 1 1 d . .
C28 C 0.4135(9) 0.2023(8) -0.0443(6) 0.025(2) Uani 1 1 d . .
H18 H 0.3884 0.1442 -0.0205 0.030 Uiso 1 1 calc R U
C29 C 0.5857(9) 0.3591(7) 0.6643(7) 0.024(2) Uani 1 1 d . .
C30 C 0.7763(9) 0.1733(8) 0.2206(7) 0.026(2) Uani 1 1 d . .
C31 C 0.3727(9) 0.2090(7) -0.1264(7) 0.024(2) Uani 1 1 d . .
H19 H 0.3174 0.1557 -0.1575 0.029 Uiso 1 1 calc R U
N9 N 0.4645(7) 0.2451(6) 0.4155(5) 0.022(2) Uani 1 1 d . .
H20 H 0.4678 0.1907 0.4043 0.027 Uiso 1 1 calc R U
C33 C 0.1994(9) 0.0371(8) 0.0193(7) 0.027(3) Uani 1 1 d . .
H21 H 0.1556 -0.0121 -0.0226 0.032 Uiso 1 1 calc R U
C34 C 0.6556(9) 0.0862(7) 0.4071(6) 0.023(2) Uani 1 1 d . .
C35 C 0.4114(8) 0.2920(8) -0.1634(6) 0.023(2) Uani 1 1 d . .
C36 C 0.5559(9) 0.0387(7) 0.3765(7) 0.027(3) Uani 1 1 d . .
C37 C 0.3433(8) 0.2890(8) 0.2299(7) 0.026(2) Uani 1 1 d . .
C38 C 0.3748(8) 0.3788(7) 0.2755(6) 0.022(2) Uani 1 1 d . .
H22 H 0.3625 0.4313 0.2550 0.027 Uiso 1 1 calc R U
C39 C 0.5911(8) 0.0848(7) 0.1725(7) 0.022(2) Uani 1 1 d . .
C40 C 0.5806(9) -0.0150(8) 0.1752(7) 0.025(2) Uani 1 1 d . .
H23 H 0.6318 -0.0371 0.1965 0.030 Uiso 1 1 calc R U
C41 C 0.4629(9) 0.3366(7) 0.5369(7) 0.026(2) Uani 1 1 d . .
H24 H 0.4051 0.3450 0.5066 0.031 Uiso 1 1 calc R U
C42 C 0.4330(9) -0.0049(7) 0.1167(7) 0.026(3) Uani 1 1 d . .
C43 C 0.2137(9) -0.0405(7) 0.2858(7) 0.025(2) Uani 1 1 d . .
C44 C 0.3334(9) -0.0295(7) 0.0804(7) 0.023(2) Uani 1 1 d . .
C45 C 0.4996(9) -0.0643(8) 0.3569(7) 0.028(3) Uani 1 1 d . .
H25 H 0.5279 -0.1101 0.3644 0.033 Uiso 1 1 calc R U
C46 C 0.7062(9) 0.1886(7) 0.4153(7) 0.022(2) Uani 1 1 d . .
C47 C 0.7042(8) 0.4155(7) 0.3553(7) 0.023(2) Uani 1 1 d . .
C48 C 0.2432(9) 0.3258(7) 0.1044(7) 0.028(3) Uani 1 1 d . .
C49 C 0.5032(10) 0.3741(8) 0.6190(7) 0.030(3) Uani 1 1 d . .
H26 H 0.4747 0.4097 0.6440 0.036 Uiso 1 1 calc R U
C50 C 0.3019(10) -0.1790(8) -0.0029(7) 0.032(3) Uani 1 1 d . .
H27 H 0.3697 -0.1504 -0.0097 0.038 Uiso 1 1 calc R U
C51 C 0.2893(8) 0.2623(7) 0.1504(7) 0.021(2) Uani 1 1 d . .
C52 C 0.7253(9) 0.3384(7) 0.3943(7) 0.024(2) Uani 1 1 d . .
C53 C 0.6935(10) -0.0384(8) 0.4869(7) 0.029(3) Uani 1 1 d . .
H28 H 0.6324 -0.0536 0.5052 0.035 Uiso 1 1 calc R U
C54 C 0.8032(9) 0.5917(8) 0.3763(7) 0.029(3) Uani 1 1 d . .
H29 H 0.8104 0.5912 0.3209 0.035 Uiso 1 1 calc R U
C55 C 0.5314(9) 0.3649(8) -0.0362(6) 0.023(2) Uani 1 1 d . .
H30 H 0.5871 0.4188 -0.0063 0.028 Uiso 1 1 calc R U
C56 C 0.7541(10) -0.0879(8) 0.5128(9) 0.040(3) Uani 1 1 d . .
H31 H 0.7358 -0.1352 0.5496 0.048 Uiso 1 1 calc R U
C57 C 0.5055(8) 0.2878(7) 0.4992(6) 0.020(2) Uani 1 1 d . .
C58 C 0.1837(10) -0.1113(8) 0.3390(8) 0.034(3) Uani 1 1 d . .
H32 H 0.2323 -0.1131 0.3856 0.041 Uiso 1 1 calc R U
C59 C 0.8477(9) 0.2517(7) 0.2739(6) 0.025(2) Uani 1 1 d . .
H33 H 0.8270 0.2967 0.2948 0.030 Uiso 1 1 calc R U
C60 C 0.7502(9) 0.5071(7) 0.4074(7) 0.023(2) Uani 1 1 d . .
C61 C 0.5737(9) 0.4352(8) 0.1543(7) 0.024(2) Uani 1 1 d . .
H34 H 0.5455 0.4635 0.1112 0.029 Uiso 1 1 calc R U
C62 C 0.2850(8) 0.0381(7) 0.0737(7) 0.023(2) Uani 1 1 d . .
C63 C 0.7785(10) 0.5952(8) 0.5373(8) 0.036(3) Uani 1 1 d . .
H35 H 0.7687 0.5970 0.5919 0.043 Uiso 1 1 calc R U
C64 C 0.2411(10) -0.2702(8) -0.0379(8) 0.034(3) Uani 1 1 d . .
H36 H 0.2687 -0.3056 -0.0644 0.041 Uiso 1 1 calc R U
C65 C 0.1405(10) -0.0369(9) 0.2189(8) 0.037(3) Uani 1 1 d . .
H37 H 0.1587 0.0114 0.1829 0.044 Uiso 1 1 calc R U
C66 C 0.0391(9) -0.1053(9) 0.2049(8) 0.033(3) Uani 1 1 d . .
H38 H -0.0108 -0.1033 0.1594 0.040 Uiso 1 1 calc R U
C67 C 0.1881(9) 0.1213(8) 0.0366(7) 0.029(3) Uani 1 1 d . .
H39 H 0.1368 0.1399 0.0082 0.035 Uiso 1 1 calc R U
C68 C 0.8114(9) 0.0547(8) 0.4100(7) 0.028(3) Uani 1 1 d . .
H40 H 0.8334 0.1054 0.3769 0.034 Uiso 1 1 calc R U
C69 C 0.1413(11) -0.3094(8) -0.0344(9) 0.044(3) Uani 1 1 d . .
H41 H 0.0980 -0.3701 -0.0622 0.053 Uiso 1 1 calc R U
C70 C 0.1827(9) 0.3555(8) 0.1396(8) 0.033(3) Uani 1 1 d . .
H42 H 0.1662 0.3329 0.1900 0.039 Uiso 1 1 calc R U
C71 C 0.7208(9) 0.0325(7) 0.4351(7) 0.024(2) Uani 1 1 d . .
C72 C 0.9136(10) 0.1228(8) 0.2118(7) 0.032(3) Uani 1 1 d . .
H43 H 0.9368 0.0802 0.1900 0.039 Uiso 1 1 calc R U
C73 C 0.2690(9) 0.1735(7) 0.1055(7) 0.023(2) Uani 1 1 d . .
C74 C 0.0832(10) -0.1796(9) 0.3248(8) 0.038(3) Uani 1 1 d . .
H44 H 0.0635 -0.2280 0.3605 0.045 Uiso 1 1 calc R U
C75 C 0.7360(9) 0.5097(8) 0.4882(7) 0.028(3) Uani 1 1 d . .
H45 H 0.6974 0.4532 0.5092 0.033 Uiso 1 1 calc R U
C76 C 0.4938(9) 0.2841(8) 0.0035(7) 0.024(2) Uani 1 1 d . .
C77 C 0.9463(10) 0.2640(8) 0.2959(8) 0.032(3) Uani 1 1 d . .
H46 H 0.9937 0.3184 0.3312 0.038 Uiso 1 1 calc R U
C78 C 0.0140(9) -0.1737(8) 0.2572(8) 0.033(3) Uani 1 1 d . .
C79 C 0.8454(10) 0.6762(9) 0.4266(8) 0.038(3) Uani 1 1 d . .
H47 H 0.8816 0.7336 0.4056 0.045 Uiso 1 1 calc R U
C80 C 0.1688(11) 0.4494(9) 0.0266(10) 0.048(4) Uani 1 1 d . .
H48 H 0.1419 0.4909 -0.0005 0.058 Uiso 1 1 calc R U
C81 C 0.8345(10) 0.6771(8) 0.5075(7) 0.031(3) Uani 1 1 d . .
H49 H 0.8661 0.7347 0.5424 0.037 Uiso 1 1 calc R U
C82 C 0.8119(9) 0.1110(8) 0.1883(7) 0.029(3) Uani 1 1 d . .
H50 H 0.7656 0.0594 0.1495 0.034 Uiso 1 1 calc R U
C83 C 0.8690(10) 0.0033(9) 0.4329(8) 0.039(3) Uani 1 1 d . .
H51 H 0.9290 0.0165 0.4133 0.047 Uiso 1 1 calc R U
C84 C 0.8395(9) -0.0674(9) 0.4844(8) 0.035(3) Uani 1 1 d . .
H52 H 0.8799 -0.1023 0.5002 0.042 Uiso 1 1 calc R U
C85 C 0.1660(10) -0.1686(9) 0.0468(8) 0.036(3) Uani 1 1 d . .
H53 H 0.1393 -0.1339 0.0753 0.043 Uiso 1 1 calc R U
C86 C 0.2662(9) -0.1279(8) 0.0422(7) 0.026(2) Uani 1 1 d . .
C87 C 0.6832(10) 0.3593(10) 0.7975(7) 0.037(3) Uani 1 1 d . .
H54 H 0.6568 0.2908 0.7838 0.056 Uiso 1 1 calc R U
H55 H 0.6832 0.3726 0.8551 0.056 Uiso 1 1 calc R U
H56 H 0.7527 0.3889 0.7895 0.056 Uiso 1 1 calc R U
C88 C 0.1030(10) -0.2595(8) 0.0104(8) 0.038(3) Uani 1 1 d . .
H57 H 0.0346 -0.2876 0.0158 0.045 Uiso 1 1 calc R U
C89 C 1.1141(10) 0.1502(11) 0.2792(9) 0.045(4) Uani 1 1 d . .
H58 H 1.0726 0.0904 0.2978 0.067 Uiso 1 1 calc R U
H59 H 1.1855 0.1689 0.3071 0.067 Uiso 1 1 calc R U
H60 H 1.1069 0.1421 0.2194 0.067 Uiso 1 1 calc R U
C90 C 0.2290(11) 0.4213(10) -0.0084(10) 0.050(4) Uani 1 1 d . .
H61 H 0.2451 0.4433 -0.0589 0.060 Uiso 1 1 calc R U
C91 C -0.1516(10) -0.2571(11) 0.1753(10) 0.050(4) Uani 1 1 d . .
H62 H -0.1649 -0.2000 0.1686 0.075 Uiso 1 1 calc R U
H63 H -0.2151 -0.3114 0.1754 0.075 Uiso 1 1 calc R U
H64 H -0.1235 -0.2683 0.1296 0.075 Uiso 1 1 calc R U
C92 C 0.1449(10) 0.4195(9) 0.1016(10) 0.046(4) Uani 1 1 d . .
H65 H 0.1042 0.4416 0.1263 0.055 Uiso 1 1 calc R U
C93 C 0.9884(12) 0.5779(11) 0.2455(10) 0.053(4) Uani 1 1 d . .
H66 H 0.9721 0.6271 0.2713 0.064 Uiso 1 1 calc R U
C94 C 0.2680(10) 0.3577(8) 0.0320(7) 0.032(3) Uani 1 1 d . .
H67 H 0.3110 0.3375 0.0086 0.039 Uiso 1 1 calc R U
C95 C 0.4213(8) 0.2812(7) 0.3521(6) 0.022(2) Uani 1 1 d . .

loop_
_atom_site_aniso_label
_atom_site_aniso_U_11
_atom_site_aniso_U_22
_atom_site_aniso_U_33
_atom_site_aniso_U_23
_atom_site_aniso_U_13
_atom_site_aniso_U_12
Cl1 0.062(2) 0.0408(18) 0.050(2) 0.0074(15) 0.0208(18) 0.0189(16)
Cl2 0.054(2) 0.073(3) 0.055(2) 0.0231(19) 0.0213(19) 0.027(2)
Cl3 0.083(3) 0.086(3) 0.053(3) 0.024(2) -0.001(2) 0.029(3)
O1 0.048(5) 0.027(4) 0.023(4) 0.000(3) 0.003(4) 0.021(4)
N1 0.021(5) 0.016(4) 0.022(5) -0.003(3) 0.006(4) 0.008(4)
N2 0.029(5) 0.017(4) 0.019(5) 0.006(3) 0.003(4) 0.012(4)
O2 0.050(5) 0.025(4) 0.017(4) 0.001(3) 0.002(4) 0.019(4)
N3 0.032(5) 0.025(5) 0.019(5) 0.004(4) 0.011(4) 0.016(4)
N4 0.030(5) 0.021(5) 0.026(5) -0.004(4) 0.007(4) 0.014(4)
N5 0.022(5) 0.021(4) 0.023(5) 0.006(4) 0.001(4) 0.013(4)
O3 0.038(5) 0.045(5) 0.035(5) -0.003(4) 0.009(4) 0.017(4)
C9 0.020(6) 0.021(5) 0.021(6) 0.007(4) 0.010(5) 0.010(4)
N6 0.033(6) 0.015(4) 0.032(5) 0.005(4) 0.009(4) 0.008(4)
N10 0.030(5) 0.025(5) 0.024(5) 0.004(4) 0.006(4) 0.014(4)
C12 0.036(7) 0.019(5) 0.016(5) -0.003(4) 0.008(5) 0.011(5)
C13 0.032(6) 0.021(5) 0.026(6) -0.008(4) 0.011(5) 0.011(5)
C14 0.039(7) 0.019(5) 0.020(6) 0.008(4) 0.010(5) 0.013(5)
C15 0.033(7) 0.022(5) 0.017(5) 0.003(4) 0.004(5) 0.013(5)
O4 0.037(5) 0.029(4) 0.043(5) 0.011(4) 0.012(4) 0.007(4)
N7 0.028(5) 0.024(5) 0.019(5) 0.005(4) 0.006(4) 0.010(4)
C18 0.042(7) 0.021(5) 0.017(5) 0.009(4) 0.003(5) 0.015(5)
C19 0.032(6) 0.020(5) 0.023(6) -0.003(4) 0.006(5) 0.012(5)
C20 0.030(6) 0.025(6) 0.023(6) 0.010(5) 0.008(5) 0.012(5)
C21 0.033(7) 0.021(5) 0.030(6) 0.010(5) 0.017(5) 0.016(5)
C22 0.039(7) 0.015(5) 0.025(6) 0.014(4) 0.013(5) 0.016(5)
N8 0.028(5) 0.017(4) 0.024(5) 0.006(4) 0.002(4) 0.011(4)
C24 0.043(7) 0.016(5) 0.020(6) 0.001(4) 0.011(5) 0.009(5)
C25 0.058(9) 0.028(6) 0.019(6) -0.004(5) 0.004(6) 0.018(6)
C26 0.032(6) 0.020(5) 0.019(6) -0.002(4) 0.008(5) 0.006(5)
C27 0.019(6) 0.039(7) 0.025(6) 0.012(5) 0.001(5) 0.009(5)
C28 0.033(7) 0.030(6) 0.016(5) 0.004(4) 0.002(5) 0.019(5)
C29 0.030(6) 0.019(5) 0.021(6) -0.008(4) 0.009(5) 0.006(5)
C30 0.040(7) 0.031(6) 0.017(5) 0.005(5) 0.010(5) 0.022(5)
C31 0.033(6) 0.017(5) 0.025(6) -0.007(4) 0.007(5) 0.013(5)
N9 0.027(5) 0.017(4) 0.025(5) 0.002(4) 0.006(4) 0.012(4)
C33 0.036(7) 0.021(5) 0.023(6) -0.007(4) 0.006(5) 0.011(5)
C34 0.032(7) 0.018(5) 0.018(5) 0.008(4) 0.006(5) 0.010(5)
C35 0.030(6) 0.037(6) 0.011(5) 0.004(4) 0.004(5) 0.024(5)
C36 0.040(7) 0.017(5) 0.025(6) 0.005(4) 0.010(5) 0.012(5)
C37 0.023(6) 0.031(6) 0.030(6) 0.006(5) 0.010(5) 0.015(5)
C38 0.030(6) 0.024(5) 0.018(6) 0.005(4) 0.007(5) 0.015(5)
C39 0.026(6) 0.011(5) 0.033(6) 0.001(4) 0.018(5) 0.006(4)
C40 0.032(7) 0.031(6) 0.017(6) 0.004(4) 0.005(5) 0.017(5)
C41 0.037(7) 0.024(6) 0.021(6) 0.008(4) 0.010(5) 0.016(5)
C42 0.042(7) 0.013(5) 0.025(6) -0.001(4) 0.013(5) 0.011(5)
C43 0.033(7) 0.021(5) 0.024(6) 0.006(4) 0.012(5) 0.013(5)
C44 0.037(7) 0.019(5) 0.025(6) 0.003(4) 0.018(5) 0.017(5)
C45 0.033(7) 0.020(5) 0.033(7) 0.009(5) 0.012(5) 0.012(5)
C46 0.031(6) 0.019(5) 0.021(6) 0.007(4) 0.006(5) 0.015(5)
C47 0.026(6) 0.022(5) 0.026(6) 0.004(4) 0.009(5) 0.012(5)
C48 0.036(7) 0.013(5) 0.033(7) -0.001(4) 0.005(5) 0.009(5)
C49 0.043(7) 0.032(6) 0.020(6) 0.001(5) 0.013(5) 0.017(6)
C50 0.037(7) 0.027(6) 0.034(7) 0.009(5) 0.009(6) 0.015(5)
C51 0.029(6) 0.013(5) 0.022(6) 0.002(4) 0.005(5) 0.010(4)
C52 0.032(6) 0.022(5) 0.019(6) 0.004(4) 0.013(5) 0.008(5)
C53 0.039(7) 0.034(6) 0.024(6) 0.002(5) 0.006(5) 0.024(6)
C54 0.038(7) 0.021(6) 0.031(6) 0.000(5) 0.013(6) 0.011(5)
C55 0.035(6) 0.030(6) 0.006(5) 0.001(4) 0.001(5) 0.017(5)
C56 0.048(8) 0.022(6) 0.050(8) 0.013(6) 0.012(7) 0.013(6)
C57 0.029(6) 0.022(5) 0.013(5) 0.001(4) 0.003(5) 0.015(5)
C58 0.032(7) 0.035(7) 0.029(7) 0.004(5) 0.005(6) 0.009(5)
C59 0.037(7) 0.020(5) 0.019(6) 0.005(4) 0.011(5) 0.011(5)
C60 0.032(6) 0.021(5) 0.021(6) 0.008(4) 0.007(5) 0.014(5)
C61 0.033(7) 0.026(6) 0.024(6) 0.007(5) 0.009(5) 0.023(5)
C62 0.025(6) 0.021(5) 0.020(6) -0.002(4) 0.005(5) 0.006(5)
C63 0.048(8) 0.026(6) 0.033(7) -0.001(5) 0.018(6) 0.010(6)
C64 0.041(8) 0.026(6) 0.035(7) -0.006(5) 0.006(6) 0.015(6)
C65 0.037(7) 0.044(7) 0.032(7) 0.004(6) 0.014(6) 0.016(6)
C66 0.026(7) 0.040(7) 0.035(7) 0.005(5) 0.005(6) 0.015(5)
C67 0.030(7) 0.028(6) 0.027(6) -0.005(5) -0.003(5) 0.015(5)
C68 0.040(7) 0.027(6) 0.023(6) 0.008(5) 0.005(5) 0.021(5)
C69 0.047(8) 0.019(6) 0.056(9) -0.012(6) 0.009(7) 0.003(6)
C70 0.027(7) 0.035(7) 0.036(7) 0.002(5) -0.007(5) 0.018(5)
C71 0.034(7) 0.016(5) 0.023(6) 0.010(4) 0.005(5) 0.012(5)
C72 0.045(8) 0.029(6) 0.028(6) 0.011(5) 0.000(6) 0.023(6)
C73 0.034(7) 0.021(5) 0.019(5) 0.003(4) 0.002(5) 0.019(5)
C74 0.034(7) 0.036(7) 0.032(7) 0.004(5) -0.005(6) 0.009(6)
C75 0.038(7) 0.018(5) 0.027(6) 0.002(4) 0.011(5) 0.008(5)
C76 0.028(6) 0.029(6) 0.022(6) -0.002(4) 0.006(5) 0.018(5)
C77 0.037(7) 0.027(6) 0.034(7) 0.010(5) 0.014(6) 0.012(5)
C78 0.030(7) 0.034(7) 0.032(7) 0.001(5) 0.008(6) 0.008(5)
C79 0.040(8) 0.024(6) 0.049(8) 0.004(5) 0.008(6) 0.014(5)
C80 0.043(8) 0.033(7) 0.058(10) 0.011(7) -0.014(7) 0.016(6)
C81 0.044(7) 0.017(5) 0.025(6) -0.008(4) -0.001(5) 0.011(5)
C82 0.029(7) 0.032(6) 0.025(6) -0.004(5) 0.006(5) 0.012(5)
C83 0.042(8) 0.040(7) 0.044(8) 0.012(6) 0.012(6) 0.025(6)
C84 0.025(7) 0.034(7) 0.048(8) -0.002(6) -0.005(6) 0.022(5)
C85 0.041(8) 0.034(7) 0.038(7) -0.002(5) 0.009(6) 0.019(6)
C86 0.037(7) 0.023(6) 0.025(6) -0.003(4) 0.008(5) 0.018(5)
C87 0.034(7) 0.054(8) 0.024(6) -0.007(6) 0.001(6) 0.020(6)
C88 0.044(8) 0.016(6) 0.052(8) 0.009(5) 0.021(7) 0.006(5)
C89 0.026(7) 0.071(10) 0.053(9) 0.028(7) 0.019(6) 0.029(7)
C90 0.048(9) 0.035(7) 0.051(9) 0.014(6) -0.012(7) 0.011(7)
C91 0.025(7) 0.059(9) 0.058(10) -0.004(7) 0.014(7) 0.008(6)
C92 0.036(8) 0.027(7) 0.069(10) 0.000(6) -0.004(7) 0.015(6)
C93 0.056(10) 0.048(8) 0.066(10) 0.024(8) 0.019(8) 0.028(8)
C94 0.036(7) 0.031(6) 0.028(6) 0.007(5) 0.000(5) 0.015(5)
C95 0.028(6) 0.022(5) 0.021(6) 0.010(4) 0.012(5) 0.012(5)

loop_
_atom_type_symbol
_atom_type_description
_atom_type_scat_dispersion_real
_atom_type_scat_dispersion_imag
_atom_type_scat_source
C C 0.0181 0.0091 'International Tables Vol C Tables 4.2.6.8 and 6.1.1.4'
H H 0.0000 0.0000 'International Tables Vol C Tables 4.2.6.8 and 6.1.1.4'
N N 0.0311 0.0180 'International Tables Vol C Tables 4.2.6.8 and 6.1.1.4'
O O 0.0492 0.0322 'International Tables Vol C Tables 4.2.6.8 and 6.1.1.4'
Cl Cl 0.3639 0.7018 'International Tables Vol C Tables 4.2.6.8 and 6.1.1.4'

loop_
_geom_angle_atom_site_label_1
_geom_angle_atom_site_label_2
_geom_angle_atom_site_label_3
_geom_angle
C29 O1 C87 117.5(9)
C9 N1 C19 104.8(8)
C52 N2 C46 111.1(9)
C52 N2 H1 124.4
C46 N2 H1 124.4
C35 O2 C25 117.5(9)
C62 N3 C73 110.6(9)
C62 N3 H2 124.7
C73 N3 H2 124.7
C39 N4 C30 128.3(9)
C39 N4 H3 115.9
C30 N4 H3 115.9
C39 N5 C42 105.1(8)
C27 O3 C89 116.4(10)
N1 C9 N8 120.0(9)
N1 C9 C61 113.0(9)
N8 C9 C61 127.0(10)
C22 N6 C43 126.2(9)
C22 N6 H4 116.9
C43 N6 H4 116.9
C95 N10 C37 104.5(9)
C61 C12 C19 108.7(9)
C61 C12 H5 125.7
C19 C12 H5 125.7
C38 C13 C95 104.7(9)
C38 C13 H6 127.6
C95 C13 H6 127.6
C57 C14 C20 121.0(10)
C57 C14 H7 119.5
C20 C14 H7 119.5
C40 C15 C42 109.8(10)
C40 C15 H8 125.1
C42 C15 H8 125.1
C91 O4 C78 117.0(10)
C22 N7 C36 107.4(9)
C46 C18 C26 108.6(10)
C46 C18 H9 125.7
C26 C18 H9 125.7
C47 C19 N1 123.3(10)
C47 C19 C12 127.9(9)
N1 C19 C12 108.8(9)
C29 C20 C14 118.1(11)
C29 C20 H10 120.9
C14 C20 H10 120.9
C35 C21 C55 119.9(10)
C35 C21 H11 120.1
C55 C21 H11 120.1
N7 C22 N6 123.7(9)
N7 C22 C24 112.8(10)
N6 C22 C24 123.5(10)
C9 N8 C76 127.3(9)
C9 N8 H12 116.3
C76 N8 H12 116.3
C45 C24 C22 103.9(10)
C45 C24 H13 128.1
C22 C24 H13 128.1
O2 C25 H14 109.5
O2 C25 H15 109.5
H14 C25 H15 109.5
O2 C25 H16 109.5
H14 C25 H16 109.5
H15 C25 H16 109.5
C18 C26 C52 107.2(10)
C18 C26 H17 126.4
C52 C26 H17 126.4
C77 C27 O3 115.8(11)
C77 C27 C72 120.8(11)
O3 C27 C72 123.3(11)
C31 C28 C76 119.1(10)
C31 C28 H18 120.4
C76 C28 H18 120.4
O1 C29 C49 117.5(9)
O1 C29 C20 121.9(10)
C49 C29 C20 120.6(10)
C59 C30 N4 118.1(9)
C59 C30 C82 117.5(11)
N4 C30 C82 124.4(10)
C35 C31 C28 121.3(10)
C35 C31 H19 119.3
C28 C31 H19 119.3
C95 N9 C57 125.7(9)
C95 N9 H20 117.1
C57 N9 H20 117.1
C62 C33 C67 108.6(10)
C62 C33 H21 125.7
C67 C33 H21 125.7
C36 C34 C46 123.4(10)
C36 C34 C71 119.6(9)
C46 C34 C71 117.0(10)
O2 C35 C21 116.6(10)
O2 C35 C31 123.7(10)
C21 C35 C31 119.7(10)
C34 C36 N7 124.8(10)
C34 C36 C45 127.5(10)
N7 C36 C45 107.6(10)
C51 C37 N10 123.8(10)
C51 C37 C38 126.9(10)
N10 C37 C38 109.3(10)
C13 C38 C37 108.6(10)
C13 C38 H22 125.7
C37 C38 H22 125.7
N5 C39 N4 120.6(9)
N5 C39 C40 111.9(9)
N4 C39 C40 127.4(10)
C15 C40 C39 104.4(10)
C15 C40 H23 127.8
C39 C40 H23 127.8
C57 C41 C49 120.7(11)
C57 C41 H24 119.7
C49 C41 H24 119.7
C44 C42 N5 123.3(10)
C44 C42 C15 128.0(10)
N5 C42 C15 108.7(10)
N6 C43 C65 119.6(10)
N6 C43 C58 121.8(11)
C65 C43 C58 118.6(11)
C42 C44 C62 123.0(10)
C42 C44 C86 121.6(9)
C62 C44 C86 115.4(10)
C24 C45 C36 108.3(10)
C24 C45 H25 125.8
C36 C45 H25 125.8
N2 C46 C18 106.3(9)
N2 C46 C34 123.0(10)
C18 C46 C34 130.6(10)
C19 C47 C52 122.5(10)
C19 C47 C60 122.5(10)
C52 C47 C60 114.8(10)
C94 C48 C70 120.8(11)
C94 C48 C51 120.1(10)
C70 C48 C51 118.9(10)
C41 C49 C29 119.7(10)
C41 C49 H26 120.1
C29 C49 H26 120.1
C64 C50 C86 121.5(12)
C64 C50 H27 119.2
C86 C50 H27 119.2
C37 C51 C73 123.7(10)
C37 C51 C48 120.1(9)
C73 C51 C48 116.1(9)
N2 C52 C26 106.8(9)
N2 C52 C47 123.7(10)
C26 C52 C47 129.4(10)
C71 C53 C56 121.2(12)
C71 C53 H28 119.4
C56 C53 H28 119.4
C79 C54 C60 119.9(11)
C79 C54 H29 120.0
C60 C54 H29 120.0
C76 C55 C21 122.2(11)
C76 C55 H30 118.9
C21 C55 H30 118.9
C84 C56 C53 118.8(12)
C84 C56 H31 120.6
C53 C56 H31 120.6
C41 C57 C14 119.9(10)
C41 C57 N9 122.8(10)
C14 C57 N9 117.2(9)
C43 C58 C74 121.5(12)
C43 C58 H32 119.3
C74 C58 H32 119.3
C77 C59 C30 120.5(11)
C77 C59 H33 119.7
C30 C59 H33 119.7
C54 C60 C75 119.3(10)
C54 C60 C47 121.3(10)
C75 C60 C47 119.3(9)
C12 C61 C9 104.7(9)
C12 C61 H34 127.7
C9 C61 H34 127.7
N3 C62 C33 107.6(9)
N3 C62 C44 121.3(10)
C33 C62 C44 131.1(10)
C81 C63 C75 120.4(11)
C81 C63 H35 119.8
C75 C63 H35 119.8
C69 C64 C50 119.9(11)
C69 C64 H36 120.0
C50 C64 H36 120.0
C43 C65 C66 120.0(11)
C43 C65 H37 120.0
C66 C65 H37 120.0
C78 C66 C65 119.4(12)
C78 C66 H38 120.3
C65 C66 H38 120.3
C33 C67 C73 106.7(10)
C33 C67 H39 126.6
C73 C67 H39 126.6
C83 C68 C71 120.2(11)
C83 C68 H40 119.9
C71 C68 H40 119.9
C64 C69 C88 119.6(11)
C64 C69 H41 120.2
C88 C69 H41 120.2
C48 C70 C92 120.3(13)
C48 C70 H42 119.9
C92 C70 H42 119.9
C53 C71 C68 118.5(10)
C53 C71 C34 121.3(10)
C68 C71 C34 120.2(9)
C27 C72 C82 117.0(11)
C27 C72 H43 121.5
C82 C72 H43 121.5
N3 C73 C67 106.5(9)
N3 C73 C51 124.3(10)
C67 C73 C51 129.2(10)
C78 C74 C58 117.7(12)
C78 C74 H44 121.1
C58 C74 H44 121.1
C63 C75 C60 119.8(10)
C63 C75 H45 120.1
C60 C75 H45 120.1
N8 C76 C55 125.8(10)
N8 C76 C28 116.4(10)
C55 C76 C28 117.7(10)
C59 C77 C27 121.9(12)
C59 C77 H46 119.1
C27 C77 H46 119.1
C66 C78 C74 122.9(12)
C66 C78 O4 124.3(11)
C74 C78 O4 112.9(11)
C54 C79 C81 120.1(11)
C54 C79 H47 120.0
C81 C79 H47 120.0
C90 C80 C92 122.0(13)
C90 C80 H48 119.0
C92 C80 H48 119.0
C63 C81 C79 120.4(11)
C63 C81 H49 119.8
C79 C81 H49 119.8
C72 C82 C30 122.1(11)
C72 C82 H50 118.9
C30 C82 H50 118.9
C68 C83 C84 119.9(12)
C68 C83 H51 120.1
C84 C83 H51 120.1
C56 C84 C83 121.3(11)
C56 C84 H52 119.4
C83 C84 H52 119.4
C86 C85 C88 121.2(11)
C86 C85 H53 119.4
C88 C85 H53 119.4
C85 C86 C50 118.0(11)
C85 C86 C44 121.1(10)
C50 C86 C44 120.8(10)
O1 C87 H54 109.5
O1 C87 H55 109.5
H54 C87 H55 109.5
O1 C87 H56 109.5
H54 C87 H56 109.5
H55 C87 H56 109.5
C85 C88 C69 119.4(12)
C85 C88 H57 120.3
C69 C88 H57 120.3
O3 C89 H58 109.5
O3 C89 H59 109.5
H58 C89 H59 109.5
O3 C89 H60 109.5
H58 C89 H60 109.5
H59 C89 H60 109.5
C80 C90 C94 118.8(14)
C80 C90 H61 120.6
C94 C90 H61 120.6
O4 C91 H62 109.5
O4 C91 H63 109.5
H62 C91 H63 109.5
O4 C91 H64 109.5
H62 C91 H64 109.5
H63 C91 H64 109.5
C80 C92 C70 118.2(14)
C80 C92 H65 120.9
C70 C92 H65 120.9
Cl2 C93 Cl3 111.3(9)
Cl2 C93 Cl1 111.0(9)
Cl3 C93 Cl1 110.1(8)
Cl2 C93 H66 108.1
Cl3 C93 H66 108.1
Cl1 C93 H66 108.1
C48 C94 C90 119.8(13)
C48 C94 H67 120.1
C90 C94 H67 120.1
N10 C95 N9 119.9(9)
N10 C95 C13 112.8(9)
N9 C95 C13 127.2(10)

loop_
_geom_bond_atom_site_label_1
_geom_bond_atom_site_label_2
_geom_bond_distance
Cl1 C93 1.777(16)
Cl2 C93 1.736(15)
Cl3 C93 1.770(15)
O1 C29 1.379(13)
O1 C87 1.404(15)
N1 C9 1.318(14)
N1 C19 1.424(13)
N2 C52 1.367(14)
N2 C46 1.370(13)
N2 H1 0.8800
O2 C35 1.364(13)
O2 C25 1.436(14)
N3 C62 1.376(14)
N3 C73 1.378(14)
N3 H2 0.8800
N4 C39 1.341(14)
N4 C30 1.402(15)
N4 H3 0.8800
N5 C39 1.327(14)
N5 C42 1.417(14)
O3 C27 1.391(14)
O3 C89 1.397(16)
C9 N8 1.375(14)
C9 C61 1.473(14)
N6 C22 1.360(15)
N6 C43 1.393(15)
N6 H4 0.8800
N10 C95 1.324(14)
N10 C37 1.395(14)
C12 C61 1.338(15)
C12 C19 1.439(15)
C12 H5 0.9500
C13 C38 1.324(16)
C13 C95 1.455(15)
C13 H6 0.9500
C14 C57 1.387(16)
C14 C20 1.409(16)
C14 H7 0.9500
C15 C40 1.323(16)
C15 C42 1.431(16)
C15 H8 0.9500
O4 C91 1.371(17)
O4 C78 1.403(14)
N7 C22 1.293(14)
N7 C36 1.386(15)
C18 C46 1.390(16)
C18 C26 1.400(15)
C18 H9 0.9500
C19 C47 1.364(16)
C20 C29 1.400(15)
C20 H10 0.9500
C21 C35 1.373(16)
C21 C55 1.394(15)
C21 H11 0.9500
C22 C24 1.483(14)
N8 C76 1.386(14)
N8 H12 0.8800
C24 C45 1.340(17)
C24 H13 0.9500
C25 H14 0.9800
C25 H15 0.9800
C25 H16 0.9800
C26 C52 1.400(16)
C26 H17 0.9500
C27 C77 1.370(17)
C27 C72 1.401(17)
C28 C31 1.396(16)
C28 C76 1.433(16)
C28 H18 0.9500
C29 C49 1.394(17)
C30 C59 1.400(16)
C30 C82 1.411(15)
C31 C35 1.390(15)
C31 H19 0.9500
N9 C95 1.356(14)
N9 C57 1.439(13)
N9 H20 0.8800
C33 C62 1.386(16)
C33 C67 1.408(15)
C33 H21 0.9500
C34 C36 1.339(16)
C34 C46 1.452(14)
C34 C71 1.507(15)
C36 C45 1.473(15)
C37 C51 1.362(16)
C37 C38 1.431(15)
C38 H22 0.9500
C39 C40 1.491(15)
C40 H23 0.9500
C41 C57 1.371(15)
C41 C49 1.392(16)
C41 H24 0.9500
C42 C44 1.361(17)
C43 C65 1.400(17)
C43 C58 1.403(16)
C44 C62 1.473(15)
C44 C86 1.496(15)
C45 H25 0.9500
C47 C52 1.468(15)
C47 C60 1.483(15)
C48 C94 1.369(17)
C48 C70 1.370(17)
C48 C51 1.526(15)
C49 H26 0.9500
C50 C64 1.382(17)
C50 C86 1.393(16)
C50 H27 0.9500
C51 C73 1.450(14)
C53 C71 1.384(16)
C53 C56 1.397(17)
C53 H28 0.9500
C54 C79 1.387(17)
C54 C60 1.399(15)
C54 H29 0.9500
C55 C76 1.385(16)
C55 H30 0.9500
C56 C84 1.353(18)
C56 H31 0.9500
C58 C74 1.408(17)
C58 H32 0.9500
C59 C77 1.355(17)
C59 H33 0.9500
C60 C75 1.405(15)
C61 H34 0.9500
C63 C81 1.373(17)
C63 C75 1.389(16)
C63 H35 0.9500
C64 C69 1.364(19)
C64 H36 0.9500
C65 C66 1.417(17)
C65 H37 0.9500
C66 C78 1.361(17)
C66 H38 0.9500
C67 C73 1.432(16)
C67 H39 0.9500
C68 C83 1.376(17)
C68 C71 1.391(16)
C68 H40 0.9500
C69 C88 1.404(18)
C69 H41 0.9500
C70 C92 1.408(17)
C70 H42 0.9500
C72 C82 1.403(17)
C72 H43 0.9500
C74 C78 1.383(18)
C74 H44 0.9500
C75 H45 0.9500
C77 H46 0.9500
C79 C81 1.388(18)
C79 H47 0.9500
C80 C90 1.35(2)
C80 C92 1.40(2)
C80 H48 0.9500
C81 H49 0.9500
C82 H50 0.9500
C83 C84 1.382(18)
C83 H51 0.9500
C84 H52 0.9500
C85 C86 1.375(17)
C85 C88 1.391(17)
C85 H53 0.9500
C87 H54 0.9800
C87 H55 0.9800
C87 H56 0.9800
C88 H57 0.9500
C89 H58 0.9800
C89 H59 0.9800
C89 H60 0.9800
C90 C94 1.429(18)
C90 H61 0.9500
C91 H62 0.9800
C91 H63 0.9800
C91 H64 0.9800
C92 H65 0.9500
C93 H66 1.0000
C94 H67 0.9500

loop_
_geom_hbond_atom_site_label_D
_geom_hbond_atom_site_label_H
_geom_hbond_atom_site_label_A
_geom_hbond_distance_DH
_geom_hbond_distance_HA
_geom_hbond_distance_DA
_geom_hbond_angle_DHA
_geom_hbond_site_symmetry_A
N2 H1 N1 0.88 2.40 2.846(12) 111.5 .
N2 H1 N7 0.88 2.34 2.817(13) 114.0 .
N3 H2 N5 0.88 2.31 2.799(12) 114.7 .
N3 H2 N10 0.88 2.40 2.863(13) 113.1 .
N4 H3 N1 0.88 2.02 2.895(12) 171.4 .
N6 H4 N10 0.88 2.07 2.933(12) 166.0 .
C12 H5 O2 0.95 2.59 3.461(13) 152.8 2_665
N8 H12 N5 0.88 2.01 2.873(12) 165.0 .
N9 H20 N7 0.88 2.03 2.890(12) 166.6 .
C38 H22 O1 0.95 2.59 3.483(13) 157.3 2_666
C89 H59 N10 0.98 2.71 3.538(15) 142.9 1_655
C93 H66 O4 1.00 2.41 3.289(17) 146.2 1_665
N2 H1 N1 0.88 2.40 2.846(12) 111.5 .
N2 H1 N7 0.88 2.34 2.817(13) 114.0 .
C14 H7 N2 0.95 2.70 3.407(14) 131.8 .
C87 H56 Cl2 0.98 2.98 3.801(13) 141.6 2_766

loop_
_geom_torsion_atom_site_label_1
_geom_torsion_atom_site_label_2
_geom_torsion_atom_site_label_3
_geom_torsion_atom_site_label_4
_geom_torsion
C19 N1 C9 N8 -178.2(9)
C19 N1 C9 C61 1.0(11)
C9 N1 C19 C47 179.8(10)
C9 N1 C19 C12 -0.4(11)
C61 C12 C19 C47 179.4(11)
C61 C12 C19 N1 -0.3(13)
C57 C14 C20 C29 -0.3(15)
C36 N7 C22 N6 -179.1(10)
C36 N7 C22 C24 0.4(12)
C43 N6 C22 N7 -164.3(10)
C43 N6 C22 C24 16.3(17)
N1 C9 N8 C76 -169.6(10)
C61 C9 N8 C76 11.3(17)
N7 C22 C24 C45 -0.6(12)
N6 C22 C24 C45 178.8(10)
C46 C18 C26 C52 -0.1(12)
C89 O3 C27 C77 172.3(10)
C89 O3 C27 C72 -10.6(16)
C87 O1 C29 C49 162.0(11)
C87 O1 C29 C20 -16.9(15)
C14 C20 C29 O1 179.9(9)
C14 C20 C29 C49 0.9(16)
C39 N4 C30 C59 -158.6(10)
C39 N4 C30 C82 23.8(18)
C76 C28 C31 C35 2.9(16)
C25 O2 C35 C21 163.0(10)
C25 O2 C35 C31 -17.6(15)
C55 C21 C35 O2 -179.9(9)
C55 C21 C35 C31 0.7(16)
C28 C31 C35 O2 179.4(10)
C28 C31 C35 C21 -1.2(16)
C46 C34 C36 N7 -6.1(18)
C71 C34 C36 N7 173.8(10)
C46 C34 C36 C45 172.5(10)
C71 C34 C36 C45 -7.6(17)
C22 N7 C36 C34 178.9(11)
C22 N7 C36 C45 0.0(12)
C95 N10 C37 C51 -178.0(10)
C95 N10 C37 C38 1.2(12)
C95 C13 C38 C37 -0.8(12)
C51 C37 C38 C13 179.0(11)
N10 C37 C38 C13 -0.2(13)
C42 N5 C39 N4 179.6(9)
C42 N5 C39 C40 -2.2(12)
C30 N4 C39 N5 -165.4(10)
C30 N4 C39 C40 16.7(18)
C42 C15 C40 C39 0.4(12)
N5 C39 C40 C15 1.2(12)
N4 C39 C40 C15 179.3(10)
C39 N5 C42 C44 -179.8(10)
C39 N5 C42 C15 2.4(12)
C40 C15 C42 C44 -179.4(11)
C40 C15 C42 N5 -1.7(13)
C22 N6 C43 C65 -143.0(11)
C22 N6 C43 C58 39.3(17)
N5 C42 C44 C62 -10.5(17)
C15 C42 C44 C62 166.9(10)
N5 C42 C44 C86 167.9(10)
C15 C42 C44 C86 -14.7(17)
C22 C24 C45 C36 0.6(12)
C34 C36 C45 C24 -179.2(11)
N7 C36 C45 C24 -0.5(13)
C52 N2 C46 C18 -1.0(12)
C52 N2 C46 C34 175.7(10)
C26 C18 C46 N2 0.7(12)
C26 C18 C46 C34 -175.7(11)
C36 C34 C46 N2 -21.2(17)
C71 C34 C46 N2 158.9(10)
C36 C34 C46 C18 154.7(12)
C71 C34 C46 C18 -25.2(17)
N1 C19 C47 C52 -4.9(17)
C12 C19 C47 C52 175.3(11)
N1 C19 C47 C60 170.0(10)
C12 C19 C47 C60 -9.7(18)
C57 C41 C49 C29 -2.3(17)
O1 C29 C49 C41 -178.7(10)
C20 C29 C49 C41 0.3(17)
N10 C37 C51 C73 -7.5(17)
C38 C37 C51 C73 173.4(11)
N10 C37 C51 C48 170.3(10)
C38 C37 C51 C48 -8.8(17)
C94 C48 C51 C37 122.5(12)
C70 C48 C51 C37 -52.9(15)
C94 C48 C51 C73 -59.5(14)
C70 C48 C51 C73 125.1(12)
C46 N2 C52 C26 0.9(12)
C46 N2 C52 C47 177.4(10)
C18 C26 C52 N2 -0.5(12)
C18 C26 C52 C47 -176.7(11)
C19 C47 C52 N2 -27.1(16)
C60 C47 C52 N2 157.6(10)
C19 C47 C52 C26 148.6(12)
C60 C47 C52 C26 -26.8(16)
C35 C21 C55 C76 -1.8(16)
C71 C53 C56 C84 -1.9(19)
C49 C41 C57 C14 2.9(16)
C49 C41 C57 N9 177.8(10)
C20 C14 C57 C41 -1.6(16)
C20 C14 C57 N9 -176.8(9)
C95 N9 C57 C41 36.4(16)
C95 N9 C57 C14 -148.6(10)
N6 C43 C58 C74 179.8(11)
C65 C43 C58 C74 2.1(18)
N4 C30 C59 C77 179.3(10)
C82 C30 C59 C77 -2.9(16)
C79 C54 C60 C75 3.1(18)
C79 C54 C60 C47 180.0(11)
C19 C47 C60 C54 -42.8(17)
C52 C47 C60 C54 132.6(11)
C19 C47 C60 C75 134.1(12)
C52 C47 C60 C75 -50.6(15)
C19 C12 C61 C9 0.8(12)
N1 C9 C61 C12 -1.2(12)
N8 C9 C61 C12 177.9(10)
C73 N3 C62 C33 -0.7(12)
C73 N3 C62 C44 177.8(9)
C67 C33 C62 N3 1.3(13)
C67 C33 C62 C44 -177.0(11)
C42 C44 C62 N3 -21.5(16)
C86 C44 C62 N3 160.0(10)
C42 C44 C62 C33 156.7(12)
C86 C44 C62 C33 -21.8(17)
C86 C50 C64 C69 5(2)
N6 C43 C65 C66 -179.4(10)
C58 C43 C65 C66 -1.7(17)
C43 C65 C66 C78 0.3(18)
C62 C33 C67 C73 -1.4(13)
C50 C64 C69 C88 -5(2)
C94 C48 C70 C92 0.1(18)
C51 C48 C70 C92 175.5(10)
C56 C53 C71 C68 -0.9(18)
C56 C53 C71 C34 -180.0(11)
C83 C68 C71 C53 3.5(17)
C83 C68 C71 C34 -177.5(11)
C36 C34 C71 C53 -49.0(16)
C46 C34 C71 C53 130.8(11)
C36 C34 C71 C68 131.9(12)
C46 C34 C71 C68 -48.2(15)
C77 C27 C72 C82 -3.8(17)
O3 C27 C72 C82 179.4(10)
C62 N3 C73 C67 -0.1(12)
C62 N3 C73 C51 177.4(10)
C33 C67 C73 N3 0.9(13)
C33 C67 C73 C51 -176.4(11)
C37 C51 C73 N3 -21.6(17)
C48 C51 C73 N3 160.5(10)
C37 C51 C73 C67 155.3(12)
C48 C51 C73 C67 -22.6(17)
C43 C58 C74 C78 -1.2(19)
C81 C63 C75 C60 0(2)
C54 C60 C75 C63 -2.9(18)
C47 C60 C75 C63 -179.8(11)
C9 N8 C76 C55 34.1(17)
C9 N8 C76 C28 -151.0(10)
C21 C55 C76 N8 178.2(10)
C21 C55 C76 C28 3.4(16)
C31 C28 C76 N8 -179.2(9)
C31 C28 C76 C55 -3.9(15)
C30 C59 C77 C27 -1.3(17)
O3 C27 C77 C59 -178.1(10)
C72 C27 C77 C59 4.8(17)
C65 C66 C78 C74 0.7(19)
C65 C66 C78 O4 -179.0(11)
C58 C74 C78 C66 0(2)
C58 C74 C78 O4 179.4(11)
C91 O4 C78 C66 12.1(18)
C91 O4 C78 C74 -167.6(12)
C60 C54 C79 C81 -0.3(19)
C75 C63 C81 C79 3(2)
C54 C79 C81 C63 -3(2)
C27 C72 C82 C30 -0.5(17)
C59 C30 C82 C72 3.8(17)
N4 C30 C82 C72 -178.6(11)
C71 C68 C83 C84 -3.2(19)
C53 C56 C84 C83 2(2)
C68 C83 C84 C56 0(2)
C88 C85 C86 C50 2.6(19)
C88 C85 C86 C44 179.1(12)
C64 C50 C86 C85 -4.1(18)
C64 C50 C86 C44 179.5(11)
C42 C44 C86 C85 143.8(12)
C62 C44 C86 C85 -37.7(15)
C42 C44 C86 C50 -39.9(16)
C62 C44 C86 C50 138.7(11)
C86 C85 C88 C69 -2(2)
C64 C69 C88 C85 4(2)
C92 C80 C90 C94 1(2)
C90 C80 C92 C70 -2(2)
C48 C70 C92 C80 1.5(19)
C70 C48 C94 C90 -1.2(18)
C51 C48 C94 C90 -176.5(11)
C80 C90 C94 C48 1(2)
C37 N10 C95 N9 -178.2(9)
C37 N10 C95 C13 -1.7(12)
C57 N9 C95 N10 -171.7(10)
C57 N9 C95 C13 12.4(17)
C38 C13 C95 N10 1.6(13)
C38 C13 C95 N9 177.8(10)
